data_4327427
loop_
_publ_author_name
'Tara J. Burchell'
'Dana J. Eisler'
'Richard J. Puddephatt'

_publ_section_title
;
 Self-Assembly Using Dynamic Coordination Chemistry and Hydrogen Bonding:
 Mercury(II) Macrocycles, Polymers and Sheets
;
_journal_name_full 'Inorganic Chemistry'
_journal_page_first 5550
_journal_page_last 5557
_journal_paper_doi 10.1021/ic049500+
_journal_volume 43
_journal_year 2004
_chemical_formula_sum 'C41.5 H38 Cl3.5 Hg N8 O4'
_chemical_formula_weight 1037.46
_chemical_name_systematic
; 
 ? 
;
_space_group_IT_number 114
_symmetry_cell_setting tetragonal
_symmetry_space_group_name_Hall 'P -4 2n'
_symmetry_space_group_name_H-M 'P -4 21 c'
_atom_sites_solution_hydrogens geom
_atom_sites_solution_primary direct
_atom_sites_solution_secondary difmap
_audit_creation_method SHELXL-97
_cell_angle_alpha 90.00
_cell_angle_beta 90.00
_cell_angle_gamma 90.00
_cell_formula_units_Z 4
_cell_length_a 17.305(2)
_cell_length_b 17.305(2)
_cell_length_c 15.158(3)
_cell_measurement_temperature 293(2)
_cell_volume 4539.3(12)
_computing_cell_refinement 'Nonius DENZO'
_computing_data_collection 'Nonius COLLECT'
_computing_data_reduction 'Nonius DENZO'
_computing_molecular_graphics 'Bruker SHELXTL'
_computing_publication_material 'Bruker SHELXTL'
_computing_structure_refinement 'SHELXL-97 (Sheldrick, 1997)'
_computing_structure_solution 'SHELXS-97 (Sheldrick, 1990)'
_diffrn_ambient_temperature 293(2)
_diffrn_measured_fraction_theta_full 0.999
_diffrn_measured_fraction_theta_max 0.999
_diffrn_measurement_device_type 'Nonius Kappa CCD'
_diffrn_measurement_method 'phi\omega scans'
_diffrn_radiation_monochromator graphite
_diffrn_radiation_source 'fine-focus sealed tube'
_diffrn_radiation_type MoK\a
_diffrn_radiation_wavelength 0.71073
_diffrn_reflns_av_R_equivalents 0.098
_diffrn_reflns_av_sigmaI/netI 0.0535
_diffrn_reflns_limit_h_max 20
_diffrn_reflns_limit_h_min -20
_diffrn_reflns_limit_k_max 14
_diffrn_reflns_limit_k_min -14
_diffrn_reflns_limit_l_max 18
_diffrn_reflns_limit_l_min -18
_diffrn_reflns_number 45414
_diffrn_reflns_theta_full 25.02
_diffrn_reflns_theta_max 25.02
_diffrn_reflns_theta_min 2.63
_exptl_absorpt_coefficient_mu 3.645
_exptl_absorpt_correction_T_max 0.6294
_exptl_absorpt_correction_T_min 0.4179
_exptl_absorpt_correction_type integration
_exptl_crystal_colour colourless
_exptl_crystal_density_diffrn 1.518
_exptl_crystal_description prism
_exptl_crystal_F_000 2058
_exptl_crystal_size_max 0.29
_exptl_crystal_size_mid 0.18
_exptl_crystal_size_min 0.14
_refine_diff_density_max 1.459
_refine_diff_density_min -1.303
_refine_diff_density_rms 0.189
_refine_ls_abs_structure_details 'Flack H D (1983), Acta Cryst. A39, 876-881'
_refine_ls_abs_structure_Flack 0.48(3)
_refine_ls_extinction_method none
_refine_ls_goodness_of_fit_ref 1.190
_refine_ls_hydrogen_treatment mixed
_refine_ls_matrix_type full
_refine_ls_number_parameters 134
_refine_ls_number_reflns 4015
_refine_ls_number_restraints 0
_refine_ls_restrained_S_all 1.190
_refine_ls_R_factor_all 0.1150
_refine_ls_R_factor_gt 0.0845
_refine_ls_shift/su_max 0.013
_refine_ls_shift/su_mean 0.002
_refine_ls_structure_factor_coef Fsqd
_refine_ls_weighting_details 'calc w=1/[\s^2^(Fo^2^)+(0.0101P)^2^+116.6809P] where P=(Fo^2^+2Fc^2^)/3'
_refine_ls_weighting_scheme calc
_refine_ls_wR_factor_gt 0.1756
_refine_ls_wR_factor_ref 0.1860
_reflns_number_gt 2896
_reflns_number_total 4015
_reflns_threshold_expression >2sigma(I)
_cod_data_source_file ic0495002Bsi20040416_110705_6.cif
_cod_data_source_block 7
_cod_original_cell_volume 4539.4(13)
_cod_original_formula_sum 'C41.50 H38 Cl3.50 Hg N8 O4'
_cod_database_code 4327427

loop_
_symmetry_equiv_pos_as_xyz
'x, y, z'
'-x, -y, z'
'y, -x, -z'
'-y, x, -z'
'-x+1/2, y+1/2, -z+1/2'
'x+1/2, -y+1/2, -z+1/2'
'-y+1/2, -x+1/2, z+1/2'
'y+1/2, x+1/2, z+1/2'

loop_
_atom_site_label
_atom_site_type_symbol
_atom_site_fract_x
_atom_site_fract_y
_atom_site_fract_z
_atom_site_U_iso_or_equiv
_atom_site_adp_type
_atom_site_occupancy
_atom_site_symmetry_multiplicity
_atom_site_calc_flag
_atom_site_refinement_flags
Hg1 Hg 0.0000 -0.5000 -0.22297(4) 0.0345(2) Uani 1 2 d S
Cl2 Cl 0.0184(2) -0.3421(2) -0.2295(2) 0.0390(11) Uani 1 1 d .
N2 N 0.0938(8) -0.4909(10) -0.1070(8) 0.037(3) Uiso 1 1 d .
C5 C 0.3368(11) 0.0263(10) -0.1803(11) 0.040(4) Uiso 1 1 d .
H5A H 0.3331 0.0630 -0.2248 0.048 Uiso 1 1 calc R
C7 C 0.2212(11) -0.5166(11) -0.0452(11) 0.046(5) Uiso 1 1 d .
H7A H 0.2647 -0.5481 -0.0425 0.055 Uiso 1 1 calc R
C12 C 0.2742(12) -0.3002(13) 0.1373(14) 0.044(5) Uiso 1 1 d .
C3 C 0.2804(12) -0.0344(11) -0.0566(13) 0.043(5) Uiso 1 1 d .
C1 C 0.3965(11) -0.0802(10) -0.1212(11) 0.039(5) Uiso 1 1 d .
H1A H 0.4358 -0.1168 -0.1233 0.047 Uiso 1 1 calc R
C4 C 0.2819(10) 0.0236(10) -0.1191(11) 0.039(4) Uiso 1 1 d .
H4A H 0.2438 0.0615 -0.1184 0.046 Uiso 1 1 calc R
C2 C 0.3380(12) -0.0873(12) -0.0562(13) 0.051(5) Uiso 1 1 d .
H2A H 0.3393 -0.1268 -0.0147 0.061 Uiso 1 1 calc R
C10 C 0.0918(11) -0.4318(10) -0.0535(11) 0.039(5) Uiso 1 1 d .
H10A H 0.0468 -0.4024 -0.0546 0.047 Uiso 1 1 calc R
C6 C 0.1574(12) -0.5331(12) -0.1042(13) 0.050(5) Uiso 1 1 d .
H6A H 0.1614 -0.5753 -0.1418 0.059 Uiso 1 1 calc R
C8 C 0.2137(12) -0.4516(11) 0.0068(13) 0.046(5) Uiso 1 1 d .
C9 C 0.1488(11) -0.4075(12) 0.0050(13) 0.045(5) Uiso 1 1 d .
H9A H 0.1428 -0.3641 0.0404 0.054 Uiso 1 1 calc R
N3 N 0.2565(12) -0.3755(12) 0.1350(14) 0.073(6) Uiso 1 1 d .
H3A H 0.2279 -0.3923 0.1772 0.088 Uiso 1 1 calc R
O1 O 0.3133(11) -0.2705(11) 0.0760(12) 0.083(5) Uiso 1 1 d .
C11 C 0.2801(12) -0.4324(12) 0.0693(13) 0.048(5) Uiso 1 1 d .
H11A H 0.2970 -0.4792 0.0988 0.058 Uiso 1 1 calc R
H11B H 0.3233 -0.4123 0.0357 0.058 Uiso 1 1 calc R
C13 C 0.2494(14) -0.2489(14) 0.2082(15) 0.061(6) Uiso 1 1 d .
C14 C 0.2612(12) -0.2867(13) 0.2947(14) 0.044(5) Uiso 1 1 d .
H14A H 0.2817 -0.3359 0.3022 0.053 Uiso 1 1 calc R
N4 N 0.2346(10) -0.0810(10) 0.0916(11) 0.050(4) Uiso 1 1 d .
H4B H 0.2636 -0.0585 0.1299 0.060 Uiso 1 1 calc R
C15 C 0.2360(14) -0.2360(14) 0.3678(17) 0.064(7) Uiso 1 1 d .
H15A H 0.2440 -0.2538 0.4250 0.077 Uiso 1 1 calc R
C16 C 0.2006(14) -0.1622(15) 0.3580(16) 0.062(6) Uiso 1 1 d .
H16A H 0.1790 -0.1352 0.4049 0.075 Uiso 1 1 calc R
O2 O 0.1738(13) -0.1898(13) 0.0541(13) 0.106(7) Uiso 1 1 d .
C20 C 0.2135(15) -0.1524(16) 0.1102(18) 0.074(7) Uiso 1 1 d .
C17 C 0.2014(14) -0.1337(15) 0.2699(16) 0.072(7) Uiso 1 1 d .
H17A H 0.1895 -0.0820 0.2604 0.086 Uiso 1 1 calc R
C19 C 0.2138(13) -0.0346(13) 0.0115(14) 0.059(6) Uiso 1 1 d .
H19A H 0.2024 0.0181 0.0289 0.071 Uiso 1 1 calc R
H19B H 0.1678 -0.0562 -0.0155 0.071 Uiso 1 1 calc R
C18 C 0.2190(13) -0.1790(14) 0.1984(14) 0.055(6) Uiso 1 1 d .
N5 N 0.3967(7) -0.0217(7) -0.1802(8) 0.024(3) Uiso 1 1 d .
Cl51 Cl -0.083(2) -0.0784(19) 0.190(2) 0.209(12) Uiso 0.50 1 d P
C50 C -0.002(8) -0.046(4) 0.173(5) 0.18(3) Uiso 0.50 1 d P
H50A H 0.0158 -0.0652 0.1159 0.212 Uiso 0.50 1 calc PR
H50B H 0.0329 -0.0660 0.2174 0.212 Uiso 0.50 1 calc PR
C60 C 0.5000 -0.5000 0.056(4) 0.082(19) Uiso 0.50 2 d SP
Cl60 Cl 0.505(6) -0.561(4) 0.132(4) 0.23(3) Uiso 0.25 1 d P

loop_
_atom_site_aniso_label
_atom_site_aniso_U_11
_atom_site_aniso_U_22
_atom_site_aniso_U_33
_atom_site_aniso_U_23
_atom_site_aniso_U_13
_atom_site_aniso_U_12
Hg1 0.0320(6) 0.0404(6) 0.0312(4) 0.000 0.000 -0.0014(7)
Cl2 0.053(3) 0.042(2) 0.0224(16) -0.0059(18) 0.020(2) -0.0044(19)

loop_
_atom_type_symbol
_atom_type_description
_atom_type_scat_dispersion_real
_atom_type_scat_dispersion_imag
_atom_type_scat_source
C C 0.0033 0.0016 'International Tables Vol C Tables 4.2.6.8 and 6.1.1.4'
H H 0.0000 0.0000 'International Tables Vol C Tables 4.2.6.8 and 6.1.1.4'
N N 0.0061 0.0033 'International Tables Vol C Tables 4.2.6.8 and 6.1.1.4'
O O 0.0106 0.0060 'International Tables Vol C Tables 4.2.6.8 and 6.1.1.4'
Cl Cl 0.1484 0.1585 'International Tables Vol C Tables 4.2.6.8 and 6.1.1.4'
Hg Hg -2.3894 9.2266 'International Tables Vol C Tables 4.2.6.8 and 6.1.1.4'

loop_
_geom_angle_atom_site_label_1
_geom_angle_atom_site_label_2
_geom_angle_atom_site_label_3
_geom_angle
_geom_angle_site_symmetry_1
_geom_angle_site_symmetry_3
N5 Hg1 N5 102.4(6) 5_544 6_444
N5 Hg1 N2 87.3(4) 5_544 .
N5 Hg1 N2 164.8(5) 6_444 .
N5 Hg1 N2 164.8(5) 5_544 2_545
N5 Hg1 N2 87.3(4) 6_444 2_545
N2 Hg1 N2 85.7(6) . 2_545
N5 Hg1 Cl2 84.7(3) 5_544 2_545
N5 Hg1 Cl2 92.7(3) 6_444 2_545
N2 Hg1 Cl2 99.8(4) . 2_545
N2 Hg1 Cl2 83.3(4) 2_545 2_545
N5 Hg1 Cl2 92.7(3) 5_544 .
N5 Hg1 Cl2 84.7(3) 6_444 .
N2 Hg1 Cl2 83.3(4) . .
N2 Hg1 Cl2 99.8(4) 2_545 .
Cl2 Hg1 Cl2 175.85(15) 2_545 .
C10 N2 C6 115.8(16) . .
C10 N2 Hg1 119.2(12) . .
C6 N2 Hg1 123.5(13) . .
N5 C5 C4 122.4(17) . .
C8 C7 C6 116.1(18) . .
O1 C12 N3 120(2) . .
O1 C12 C13 117(2) . .
N3 C12 C13 123(2) . .
C2 C3 C4 118.7(19) . .
C2 C3 C19 123.0(19) . .
C4 C3 C19 118.3(18) . .
N5 C1 C2 121.7(17) . .
C5 C4 C3 121.2(18) . .
C3 C2 C1 118(2) . .
N2 C10 C9 127.8(18) . .
N2 C6 C7 123.1(18) . .
C9 C8 C7 121.7(19) . .
C9 C8 C11 120.9(19) . .
C7 C8 C11 117.4(18) . .
C8 C9 C10 115.5(19) . .
C12 N3 C11 128(2) . .
N3 C11 C8 111.1(17) . .
C18 C13 C12 126(2) . .
C18 C13 C14 124(2) . .
C12 C13 C14 110(2) . .
C13 C14 C15 111(2) . .
C20 N4 C19 127(2) . .
C16 C15 C14 126(2) . .
C15 C16 C17 114(2) . .
O2 C20 N4 119(2) . .
O2 C20 C18 120(3) . .
N4 C20 C18 119(2) . .
C18 C17 C16 123(2) . .
N4 C19 C3 111.3(17) . .
C13 C18 C17 121(2) . .
C13 C18 C20 115(2) . .
C17 C18 C20 123(2) . .
C5 N5 C1 117.8(14) . .
C5 N5 Hg1 119.7(11) . 5_554
C1 N5 Hg1 122.4(11) . 5_554
Cl51 C50 C50 114(10) . 2
Cl60 C60 Cl60 85(5) 2_645 .
Cl60 C60 C60 137(3) 2_645 3_655
Cl60 C60 C60 137(3) . 3_655
C60 Cl60 Cl60 47(3) . 2_645

loop_
_geom_bond_atom_site_label_1
_geom_bond_atom_site_label_2
_geom_bond_distance
_geom_bond_site_symmetry_2
Hg1 N5 2.343(12) 5_544
Hg1 N5 2.343(12) 6_444
Hg1 N2 2.398(13) .
Hg1 N2 2.398(13) 2_545
Hg1 Cl2 2.753(4) 2_545
Hg1 Cl2 2.753(4) .
N2 C10 1.31(2) .
N2 C6 1.32(2) .
C5 N5 1.33(2) .
C5 C4 1.33(2) .
C7 C8 1.38(3) .
C7 C6 1.45(3) .
C12 O1 1.26(3) .
C12 N3 1.34(3) .
C12 C13 1.46(3) .
C3 C2 1.35(3) .
C3 C4 1.38(2) .
C3 C19 1.55(3) .
C1 N5 1.35(2) .
C1 C2 1.42(3) .
C10 C9 1.39(3) .
C8 C9 1.36(3) .
C8 C11 1.53(3) .
N3 C11 1.46(3) .
C13 C18 1.33(3) .
C13 C14 1.48(3) .
C14 C15 1.48(3) .
N4 C20 1.32(3) .
N4 C19 1.50(3) .
C15 C16 1.42(3) .
C16 C17 1.42(3) .
O2 C20 1.27(3) .
C20 C18 1.42(3) .
C17 C18 1.37(3) .
N5 Hg1 2.343(12) 5_554
Cl51 C50 1.52(13) .
C50 C50 1.61(14) 2
C60 Cl60 1.56(6) 2_645
C60 Cl60 1.56(6) .
C60 C60 1.70(12) 3_655
Cl60 Cl60 2.11(12) 2_645

loop_
_geom_hbond_atom_site_label_D
_geom_hbond_atom_site_label_H
_geom_hbond_atom_site_label_A
_geom_hbond_distance_DH
_geom_hbond_distance_HA
_geom_hbond_distance_DA
_geom_hbond_angle_DHA
_geom_hbond_site_symmetry_A
N3 H3A Cl2 0.86 2.42 3.24(2) 159.9 8_545
N4 H4B Cl2 0.86 2.43 3.285(18) 173.7 4
